data_2216519
loop_
_publ_author_name
'Abdullah Ayd\?in'
'Deniz S. Do\(gruer'
'Mehmet Akkurt'
'Orhan B\"uy\"ukg\"ung\"or'

_publ_section_title
;
 2-(6-Oxo-3,4-diphenyl-1,6-dihydropyridazin-1-yl)acetic acid
;
_journal_coeditor_code HG2323
_journal_issue 12
_journal_name_full 'Acta Crystallographica Section E'
_journal_page_first o4522
_journal_page_last o4522
_journal_paper_doi 10.1107/S1600536807053172
_journal_volume 63
_journal_year 2007
_chemical_formula_iupac 'C18 H14 N2 O3'
_chemical_formula_moiety 'C18 H14 N2 O3'
_chemical_formula_sum 'C18 H14 N2 O3'
_chemical_formula_weight 306.31
_chemical_name_systematic
;
2-(6-Oxo-3,4-diphenyl-1,6-dihydropyridazin-1-yl)acetic acid
;
_space_group_IT_number 14
_symmetry_cell_setting monoclinic
_symmetry_space_group_name_Hall '-P 2ybc'
_symmetry_space_group_name_H-M 'P 1 21/c 1'
_atom_sites_solution_hydrogens geom
_atom_sites_solution_primary direct
_atom_sites_solution_secondary difmap
_cell_angle_alpha 90
_cell_angle_beta 109.721(8)
_cell_angle_gamma 90
_cell_formula_units_Z 4
_cell_length_a 10.3646(11)
_cell_length_b 10.3410(9)
_cell_length_c 15.5884(17)
_cell_measurement_reflns_used 37146
_cell_measurement_temperature 296
_cell_measurement_theta_max 28.02
_cell_measurement_theta_min 1.97
_cell_volume 1572.8(3)
_computing_cell_refinement 'X-AREA (Stoe & Cie, 2002)'
_computing_data_collection 'X-AREA (Stoe & Cie, 2002)'
_computing_data_reduction 'X-RED32 (Stoe & Cie, 2002)'
_computing_molecular_graphics 'ORTEP-3 for Windows (Farrugia, 1997)'
_computing_publication_material 'WinGX (Farrugia, 1999)'
_computing_structure_refinement 'SHELXL97 (Sheldrick, 1997)'
_computing_structure_solution 'SIR97 (Altomare <i>et al.</i>,  1999)'
_diffrn_ambient_temperature 296
_diffrn_detector_area_resol_mean 6.67
_diffrn_measured_fraction_theta_full 0.980
_diffrn_measured_fraction_theta_max 0.980
_diffrn_measurement_device '2-circle goniometer'
_diffrn_measurement_device_type 'Stoe IPDS-2'
_diffrn_measurement_method '\w scans'
_diffrn_radiation_monochromator 'plane graphite'
_diffrn_radiation_type 'Mo K\a'
_diffrn_radiation_wavelength 0.71073
_diffrn_reflns_av_R_equivalents 0.1005
_diffrn_reflns_av_sigmaI/netI 0.0514
_diffrn_reflns_limit_h_max 13
_diffrn_reflns_limit_h_min -13
_diffrn_reflns_limit_k_max 13
_diffrn_reflns_limit_k_min -13
_diffrn_reflns_limit_l_max 20
_diffrn_reflns_limit_l_min -20
_diffrn_reflns_number 21463
_diffrn_reflns_reduction_process
;
;
_diffrn_reflns_theta_full 27.82
_diffrn_reflns_theta_max 27.82
_diffrn_reflns_theta_min 2.09
_diffrn_standards_number 0
_exptl_absorpt_coefficient_mu 0.090
_exptl_absorpt_correction_T_max 0.968
_exptl_absorpt_correction_T_min 0.965
_exptl_absorpt_correction_type none
_exptl_crystal_colour colourless
_exptl_crystal_density_diffrn 1.294
_exptl_crystal_density_method 'Not Measured'
_exptl_crystal_description prism
_exptl_crystal_F_000 640
_exptl_crystal_size_max 0.400
_exptl_crystal_size_mid 0.383
_exptl_crystal_size_min 0.370
_refine_diff_density_max 0.190
_refine_diff_density_min -0.155
_refine_ls_extinction_coef 0.013(2)
_refine_ls_extinction_expression FC^*^=KFC[1+0.001XFC^2^\L^3^/SIN(2\Q)]^-1/4^
_refine_ls_extinction_method 'SHELXL97 (Sheldrick, 1997)'
_refine_ls_goodness_of_fit_ref 1.044
_refine_ls_hydrogen_treatment constr
_refine_ls_matrix_type full
_refine_ls_number_parameters 209
_refine_ls_number_reflns 3658
_refine_ls_number_restraints 0
_refine_ls_restrained_S_all 1.044
_refine_ls_R_factor_all 0.0946
_refine_ls_R_factor_gt 0.0547
_refine_ls_shift/su_max 0.000
_refine_ls_shift/su_mean 0.000
_refine_ls_structure_factor_coef Fsqd
_refine_ls_weighting_details 'calc w=1/[\s^2^(Fo^2^)+(0.0634P)^2^+0.0964P] where P=(Fo^2^+2Fc^2^)/3'
_refine_ls_weighting_scheme calc
_refine_ls_wR_factor_gt 0.1283
_refine_ls_wR_factor_ref 0.1505
_reflns_number_gt 2225
_reflns_number_total 3658
_reflns_threshold_expression I>2\s(I)
_cod_data_source_file hg2323.cif
_cod_data_source_block I
_cod_depositor_comments
;
The following automatic conversions were performed:
'_symmetry_cell_setting' value 'Monoclinic' changed to 'monoclinic'
according to '/home/saulius/struct/CIF-dictionaries/cif_core.dic'
dictionary named 'cif_core.dic' version 2.4.1 from 2010-06-29.

Automatic conversion script
Id: cif_fix_enum 1527 2010-12-29 10:47:43Z saulius 

The following automatic conversions were performed:

'_symmetry_cell_setting' value 'Monoclinic' changed to 'monoclinic'
according to /home/saulius/struct/CIF-dictionaries/cif_core.dic
dictionary named 'cif_core.dic' version 2.4.1 from 2010-06-29.

Automatic conversion script
Id: cif_fix_values 1715 2011-07-08 13:25:40Z adriana 
;
_cod_original_sg_symbol_H-M 'P 21/c'
_cod_database_code 2216519
_cod_database_fobs_code 2216519

loop_
_symmetry_equiv_pos_site_id
_symmetry_equiv_pos_as_xyz
1 x,y,z
2 -x,1/2+y,1/2-z
3 -x,-y,-z
4 x,1/2-y,1/2+z

loop_
_atom_site_aniso_label
_atom_site_aniso_U_11
_atom_site_aniso_U_22
_atom_site_aniso_U_33
_atom_site_aniso_U_12
_atom_site_aniso_U_13
_atom_site_aniso_U_23
O1 0.0406(7) 0.0780(9) 0.0799(10) -0.0027(6) 0.0016(6) 0.0080(7)
O2 0.0593(8) 0.0896(11) 0.0671(9) 0.0188(7) -0.0026(7) -0.0126(8)
O3 0.0646(9) 0.1135(13) 0.0735(10) 0.0284(9) -0.0123(8) -0.0078(9)
N1 0.0416(7) 0.0679(10) 0.0542(9) 0.0041(6) 0.0065(7) 0.0057(7)
N2 0.0473(8) 0.0704(10) 0.0580(9) 0.0011(7) 0.0124(7) 0.0059(8)
C1 0.0432(9) 0.0610(11) 0.0609(11) 0.0004(8) 0.0078(8) -0.0009(9)
C2 0.0450(9) 0.0654(12) 0.0595(11) -0.0005(8) 0.0083(9) 0.0074(9)
C3 0.0427(9) 0.0615(11) 0.0513(10) 0.0020(7) 0.0102(8) -0.0003(8)
C4 0.0430(9) 0.0651(12) 0.0515(10) 0.0026(7) 0.0111(8) 0.0013(8)
C5 0.0475(10) 0.0738(13) 0.0567(11) -0.0050(9) 0.0126(9) 0.0052(9)
C6 0.0679(13) 0.0788(15) 0.0744(14) -0.0130(11) 0.0218(11) 0.0034(12)
C7 0.0831(17) 0.1003(19) 0.0899(18) -0.0398(15) 0.0171(15) 0.0045(15)
C8 0.0551(14) 0.134(3) 0.118(2) -0.0281(16) 0.0119(15) 0.027(2)
C9 0.0529(13) 0.129(3) 0.144(3) -0.0006(15) 0.0375(16) 0.013(2)
C10 0.0563(12) 0.0979(18) 0.0993(18) -0.0012(11) 0.0300(13) -0.0025(14)
C11 0.0402(8) 0.0671(12) 0.0531(10) 0.0029(8) 0.0117(8) 0.0041(9)
C12 0.0498(10) 0.0822(14) 0.0553(11) 0.0011(9) 0.0046(9) 0.0010(10)
C13 0.0549(11) 0.1049(19) 0.0602(13) 0.0027(11) 0.0013(10) 0.0049(12)
C14 0.0530(11) 0.113(2) 0.0688(14) 0.0168(12) 0.0081(11) 0.0239(14)
C15 0.0608(12) 0.0790(15) 0.0858(16) 0.0142(10) 0.0199(12) 0.0218(12)
C16 0.0504(10) 0.0720(13) 0.0681(13) 0.0019(9) 0.0113(10) 0.0069(10)
C17 0.0551(11) 0.0790(14) 0.0524(11) 0.0101(9) 0.0053(9) 0.0082(10)
C18 0.0489(10) 0.0696(13) 0.0565(11) 0.0043(9) 0.0037(9) 0.0053(9)

loop_
_atom_site_type_symbol
_atom_site_label
_atom_site_fract_x
_atom_site_fract_y
_atom_site_fract_z
_atom_site_U_iso_or_equiv
_atom_site_thermal_displace_type
_atom_site_calc_flag
_atom_site_refinement_flags
_atom_site_occupancy
O O1 0.94042(12) 0.14434(14) 0.76943(10) 0.0709(5) Uani . . 1.000
O O2 0.92925(14) -0.17253(16) 0.77544(10) 0.0781(5) Uani . . 1.000
O O3 1.08356(16) -0.13826(18) 0.91244(11) 0.0929(6) Uani . . 1.000
N N1 0.77229(14) 0.02608(16) 0.79118(11) 0.0570(5) Uani . . 1.000
N N2 0.64208(15) -0.01944(16) 0.76872(11) 0.0599(5) Uani . . 1.000
C C1 0.81545(17) 0.11781(19) 0.74420(13) 0.0575(6) Uani . . 1.000
C C2 0.71116(18) 0.17567(19) 0.66976(13) 0.0590(6) Uani . . 1.000
C C3 0.57856(17) 0.13681(18) 0.64688(12) 0.0533(6) Uani . . 1.000
C C4 0.54875(17) 0.03339(19) 0.69902(13) 0.0544(6) Uani . . 1.000
C C5 0.40883(18) -0.0228(2) 0.67529(14) 0.0606(7) Uani . . 1.000
C C6 0.3823(2) -0.1430(2) 0.63435(16) 0.0743(8) Uani . . 1.000
C C7 0.2494(3) -0.1894(3) 0.60170(19) 0.0942(10) Uani . . 1.000
C C8 0.1447(3) -0.1187(4) 0.6128(2) 0.1068(13) Uani . . 1.000
C C9 0.1710(2) -0.0024(4) 0.6561(2) 0.1076(15) Uani . . 1.000
C C10 0.3029(2) 0.0472(3) 0.68677(19) 0.0836(9) Uani . . 1.000
C C11 0.46957(17) 0.20112(19) 0.57093(13) 0.0545(6) Uani . . 1.000
C C12 0.37528(19) 0.1305(2) 0.50165(13) 0.0658(7) Uani . . 1.000
C C13 0.2768(2) 0.1926(3) 0.43160(16) 0.0779(9) Uani . . 1.000
C C14 0.2698(2) 0.3255(3) 0.42961(17) 0.0814(9) Uani . . 1.000
C C15 0.3612(2) 0.3964(2) 0.49734(17) 0.0764(8) Uani . . 1.000
C C16 0.46225(19) 0.3345(2) 0.56787(15) 0.0657(7) Uani . . 1.000
C C17 0.8709(2) -0.0297(2) 0.87331(14) 0.0654(7) Uani . . 1.000
C C18 0.97349(19) -0.1186(2) 0.85540(14) 0.0619(7) Uani . . 1.000
H H2 0.73400 0.24090 0.63640 0.0710 Uiso calc R 1.000
H H2A 0.98900 -0.21990 0.76920 0.1170 Uiso calc R 1.000
H H6 0.45380 -0.19270 0.62870 0.0890 Uiso calc R 1.000
H H7 0.23120 -0.26890 0.57210 0.1130 Uiso calc R 1.000
H H8 0.05540 -0.15010 0.59070 0.1280 Uiso calc R 1.000
H H9 0.09990 0.04410 0.66520 0.1290 Uiso calc R 1.000
H H10 0.31980 0.12760 0.71500 0.1000 Uiso calc R 1.000
H H12 0.37890 0.04060 0.50280 0.0790 Uiso calc R 1.000
H H13 0.21480 0.14460 0.38540 0.0940 Uiso calc R 1.000
H H14 0.20290 0.36710 0.38230 0.0980 Uiso calc R 1.000
H H15 0.35570 0.48620 0.49620 0.0920 Uiso calc R 1.000
H H16 0.52510 0.38310 0.61310 0.0790 Uiso calc R 1.000
H H17A 0.82130 -0.07720 0.90590 0.0790 Uiso calc R 1.000
H H17B 0.91970 0.04000 0.91250 0.0790 Uiso calc R 1.000

loop_
_atom_type_symbol
_atom_type_description
_atom_type_scat_dispersion_real
_atom_type_scat_dispersion_imag
_atom_type_scat_source
O O 0.0106 0.0060 'International Tables Vol C Tables 4.2.6.8 and 6.1.1.4'
N N 0.0061 0.0033 'International Tables Vol C Tables 4.2.6.8 and 6.1.1.4'
H H 0.0000 0.0000 'International Tables Vol C Tables 4.2.6.8 and 6.1.1.4'
C C 0.0033 0.0016 'International Tables Vol C Tables 4.2.6.8 and 6.1.1.4'

loop_
_geom_angle_atom_site_label_1
_geom_angle_atom_site_label_2
_geom_angle_atom_site_label_3
_geom_angle
_geom_angle_publ_flag
C18 O2 H2A 109.00 no
N2 N1 C17 115.43(16) no
C1 N1 C17 119.11(16) no
N2 N1 C1 125.46(16) no
N1 N2 C4 117.51(16) no
O1 C1 C2 125.81(18) no
N1 C1 C2 115.72(17) no
O1 C1 N1 118.47(17) no
C1 C2 C3 120.81(18) no
C2 C3 C4 117.55(17) no
C4 C3 C11 122.09(17) no
C2 C3 C11 120.35(17) no
N2 C4 C3 122.76(17) no
C3 C4 C5 121.79(17) no
N2 C4 C5 115.44(17) no
C4 C5 C6 119.42(18) no
C4 C5 C10 121.0(2) no
C6 C5 C10 119.3(2) no
C5 C6 C7 120.0(2) no
C6 C7 C8 120.2(3) no
C7 C8 C9 120.1(3) no
C8 C9 C10 120.5(3) no
C5 C10 C9 119.9(3) no
C3 C11 C12 121.84(18) no
C3 C11 C16 119.44(18) no
C12 C11 C16 118.72(18) no
C11 C12 C13 120.6(2) no
C12 C13 C14 120.2(2) no
C13 C14 C15 120.0(2) no
C14 C15 C16 120.2(2) no
C11 C16 C15 120.28(19) no
N1 C17 C18 114.13(17) no
O2 C18 C17 113.47(18) no
O3 C18 C17 121.35(19) no
O2 C18 O3 125.2(2) no
C1 C2 H2 120.00 no
C3 C2 H2 120.00 no
C5 C6 H6 120.00 no
C7 C6 H6 120.00 no
C6 C7 H7 120.00 no
C8 C7 H7 120.00 no
C7 C8 H8 120.00 no
C9 C8 H8 120.00 no
C8 C9 H9 120.00 no
C10 C9 H9 120.00 no
C5 C10 H10 120.00 no
C9 C10 H10 120.00 no
C11 C12 H12 120.00 no
C13 C12 H12 120.00 no
C12 C13 H13 120.00 no
C14 C13 H13 120.00 no
C13 C14 H14 120.00 no
C15 C14 H14 120.00 no
C14 C15 H15 120.00 no
C16 C15 H15 120.00 no
C11 C16 H16 120.00 no
C15 C16 H16 120.00 no
N1 C17 H17A 109.00 no
N1 C17 H17B 109.00 no
C18 C17 H17A 109.00 no
C18 C17 H17B 109.00 no
H17A C17 H17B 108.00 no

loop_
_geom_bond_atom_site_label_1
_geom_bond_atom_site_label_2
_geom_bond_distance
_geom_bond_publ_flag
O1 C1 1.251(2) no
O2 C18 1.300(3) no
O3 C18 1.204(3) no
O2 H2A 0.8200 no
N1 C1 1.363(3) no
N1 C17 1.461(3) no
N1 N2 1.359(2) no
N2 C4 1.306(3) no
C1 C2 1.424(3) no
C2 C3 1.359(3) no
C3 C4 1.439(3) no
C3 C11 1.489(3) no
C4 C5 1.489(3) no
C5 C10 1.376(3) no
C5 C6 1.382(3) no
C6 C7 1.383(4) no
C7 C8 1.367(5) no
C8 C9 1.361(6) no
C9 C10 1.386(4) no
C11 C16 1.381(3) no
C11 C12 1.394(3) no
C12 C13 1.376(3) no
C13 C14 1.376(4) no
C14 C15 1.369(4) no
C15 C16 1.392(3) no
C17 C18 1.501(3) no
C2 H2 0.9300 no
C6 H6 0.9300 no
C7 H7 0.9300 no
C8 H8 0.9300 no
C9 H9 0.9300 no
C10 H10 0.9300 no
C12 H12 0.9300 no
C13 H13 0.9300 no
C14 H14 0.9300 no
C15 H15 0.9300 no
C16 H16 0.9300 no
C17 H17A 0.9700 no
C17 H17B 0.9700 no

loop_
_geom_contact_atom_site_label_1
_geom_contact_atom_site_label_2
_geom_contact_distance
_geom_contact_site_symmetry_2
_geom_contact_publ_flag
O1 C18 3.000(3) . no
O1 C8 3.354(4) 2_656 no
O1 O2 2.557(2) 2_756 no
O2 O1 2.557(2) 2_746 no
O2 C1 3.202(3) . no
O2 N1 2.682(2) . no
O2 C13 3.220(3) 3_656 no
O3 C7 3.378(3) 4_645 no
O1 H2A 1.7800 2_756 no
O1 H9 2.8700 1_655 no
O1 H17B 2.5500 . no
O1 H14 2.7000 4_655 no
O2 H13 2.4600 3_656 no
O3 H2 2.5900 2_746 no
O3 H7 2.6200 4_645 no
N1 O2 2.682(2) . no
N1 C7 3.428(3) 2_656 no
N2 C16 3.435(3) 2_646 no
C1 O2 3.202(3) . no
C1 C7 3.360(4) 2_656 no
C1 C8 3.456(4) 2_656 no
C5 C12 3.054(3) . no
C6 C12 3.490(3) . no
C7 C1 3.360(4) 2_646 no
C7 N1 3.428(3) 2_646 no
C7 O3 3.378(3) 4_444 no
C8 C1 3.456(4) 2_646 no
C8 O1 3.354(4) 2_646 no
C10 C12 3.331(3) . no
C10 C11 3.299(3) . no
C11 C10 3.299(3) . no
C12 C6 3.490(3) . no
C12 C5 3.054(3) . no
C12 C10 3.331(3) . no
C13 O2 3.220(3) 3_656 no
C15 C15 3.566(3) 3_666 no
C16 N2 3.435(3) 2_656 no
C18 O1 3.000(3) . no
C1 H2A 2.6900 2_756 no
C2 H16 2.8200 . no
C4 H12 2.9700 . no
C5 H12 2.6800 . no
C6 H12 2.7900 . no
C15 H17A 2.8000 2_656 no
C16 H15 3.0400 3_666 no
C16 H2 2.8200 . no
H2 C16 2.8200 . no
H2 H16 2.5400 . no
H2 O3 2.5900 2_756 no
H2A O1 1.7800 2_746 no
H2A C1 2.6900 2_746 no
H7 H17B 2.5800 2_646 no
H7 O3 2.6200 4_444 no
H9 O1 2.8700 1_455 no
H12 C4 2.9700 . no
H12 C5 2.6800 . no
H12 C6 2.7900 . no
H13 O2 2.4600 3_656 no
H14 O1 2.7000 4_454 no
H15 C16 3.0400 3_666 no
H16 C2 2.8200 . no
H16 H2 2.5400 . no
H17A C15 2.8000 2_646 no
H17B O1 2.5500 . no
H17B H7 2.5800 2_656 no

loop_
_geom_hbond_atom_site_label_D
_geom_hbond_atom_site_label_H
_geom_hbond_atom_site_label_A
_geom_hbond_site_symmetry_A
_geom_hbond_distance_DH
_geom_hbond_distance_HA
_geom_hbond_distance_DA
_geom_hbond_angle_DHA
_geom_hbond_publ_flag
O2 H2A O1 2_746 0.82 1.78 2.557(2) 157 yes
C2 H2 O3 2_756 0.93 2.59 3.422(3) 150 yes
C13 H13 O2 3_656 0.93 2.46 3.220(3) 138 yes

loop_
_geom_torsion_atom_site_label_1
_geom_torsion_atom_site_label_2
_geom_torsion_atom_site_label_3
_geom_torsion_atom_site_label_4
_geom_torsion
_geom_torsion_publ_flag
C1 N1 N2 C4 -3.7(3) no
C17 N1 N2 C4 175.89(17) no
N2 N1 C1 O1 -175.38(17) no
C17 N1 C1 O1 5.1(3) no
N2 N1 C1 C2 4.9(3) no
C17 N1 C1 C2 -174.62(17) no
N2 N1 C17 C18 109.0(2) no
C1 N1 C17 C18 -71.4(2) no
N1 N2 C4 C3 -0.6(3) no
N1 N2 C4 C5 178.03(16) no
N1 C1 C2 C3 -2.0(3) no
O1 C1 C2 C3 178.26(19) no
C1 C2 C3 C4 -1.6(3) no
C1 C2 C3 C11 177.87(17) no
C11 C3 C4 C5 5.1(3) no
C2 C3 C11 C12 130.3(2) no
C4 C3 C11 C12 -50.3(3) no
C4 C3 C11 C16 130.7(2) no
C2 C3 C11 C16 -48.7(3) no
C11 C3 C4 N2 -176.41(18) no
C2 C3 C4 N2 3.0(3) no
C2 C3 C4 C5 -175.47(18) no
N2 C4 C5 C10 112.0(2) no
N2 C4 C5 C6 -73.2(3) no
C3 C4 C5 C6 105.4(2) no
C3 C4 C5 C10 -69.4(3) no
C4 C5 C6 C7 -172.0(2) no
C6 C5 C10 C9 -1.0(4) no
C4 C5 C10 C9 173.8(2) no
C10 C5 C6 C7 2.9(4) no
C5 C6 C7 C8 -2.4(4) no
C6 C7 C8 C9 0.0(5) no
C7 C8 C9 C10 2.0(5) no
C8 C9 C10 C5 -1.5(5) no
C3 C11 C12 C13 -179.09(19) no
C12 C11 C16 C15 0.8(3) no
C16 C11 C12 C13 0.0(3) no
C3 C11 C16 C15 179.9(2) no
C11 C12 C13 C14 -0.5(3) no
C12 C13 C14 C15 0.2(3) no
C13 C14 C15 C16 0.6(4) no
C14 C15 C16 C11 -1.2(3) no
N1 C17 C18 O2 -26.4(3) no
N1 C17 C18 O3 155.6(2) no

loop_
_cod_related_entry_id
_cod_related_entry_database
_cod_related_entry_code
1 ChemSpider 21120386
